data_8101355
loop_
_publ_author_name
'Matos Beja, A.'
'Paix\~ao, J. A.'
'Ramos Silva, M.'
'Alte da Veiga, L.'

_publ_section_title
;
Crystal structure of betainium perchlorate hydrate, [(CH~3~)~3~NCH~2~COOH]
ClO~4~ &#x00B7; H~2~O
;
_journal_issue 4
_journal_name_full 'Zeitschrift f\"ur Kristallographie - New Crystal Structures'
_journal_page_first 581
_journal_page_last 582
_journal_volume 215
_journal_year 2000
_chemical_formula_moiety 'C5H12NO2 1+,Cl O4 1-,H2O'
_chemical_formula_structural '[(C H3)3N C H2 C O O H] Cl O4 . H2 O'
_chemical_formula_sum 'C5 H14 Cl N O7'
_chemical_formula_weight 235.62
_space_group_IT_number 14
_symmetry_cell_setting monoclinic
_symmetry_space_group_name_Hall '-P 2ybc'
_symmetry_space_group_name_H-M 'P 1 21/c 1'
_cell_angle_alpha 90.00
_cell_angle_beta 110.93(3)
_cell_angle_gamma 90.00
_cell_formula_units_Z 8
_cell_length_a 9.867(4)
_cell_length_b 9.246(3)
_cell_length_c 12.200(5)
_cell_measurement_temperature 293(2)
_cell_volume 1039.6(7)
_diffrn_ambient_temperature 293(2)
_exptl_crystal_density_diffrn 1.505
_cod_original_sg_symbol_H-M 'P 21/c'
_cod_database_code 8101355

loop_
_symmetry_equiv_pos_as_xyz
'x, y, z'
'-x, y+1/2, -z+1/2'
'-x, -y, -z'
'x, -y-1/2, z-1/2'

loop_
_atom_site_label
_atom_site_type_symbol
_atom_site_fract_x
_atom_site_fract_y
_atom_site_fract_z
_atom_site_U_iso_or_equiv
_atom_site_adp_type
_atom_site_occupancy
_atom_site_symmetry_multiplicity
_atom_site_calc_flag
_atom_site_refinement_flags
_atom_site_disorder_assembly
_atom_site_disorder_group
C1 C 0.8289(4) 0.2831(4) 0.4508(3) 0.0664(10) Uani 1 4 d . . .
H1A H 0.9045 0.2765 0.4188 0.100 Uiso 1 4 calc R . .
H1B H 0.7864 0.1894 0.4494 0.100 Uiso 1 4 calc R . .
H1C H 0.8689 0.3172 0.5303 0.100 Uiso 1 4 calc R . .
C2 C 0.7816(4) 0.5325(3) 0.3865(3) 0.0640(9) Uani 1 4 d . . .
H2A H 0.7096 0.6003 0.3414 0.096 Uiso 1 4 calc R . .
H2B H 0.8589 0.5280 0.3562 0.096 Uiso 1 4 calc R . .
H2C H 0.8197 0.5630 0.4670 0.096 Uiso 1 4 calc R . .
C3 C 0.5966(3) 0.3912(5) 0.4286(3) 0.0701(11) Uani 1 4 d . . .
H3A H 0.6371 0.4159 0.5104 0.105 Uiso 1 4 calc R . .
H3B H 0.5510 0.2980 0.4199 0.105 Uiso 1 4 calc R . .
H3C H 0.5259 0.4624 0.3876 0.105 Uiso 1 4 calc R . .
C4 C 0.6587(3) 0.3308(3) 0.2562(2) 0.0478(7) Uani 1 4 d . . .
H4A H 0.6326 0.2300 0.2581 0.057 Uiso 1 4 calc R . .
H4B H 0.7368 0.3348 0.2255 0.057 Uiso 1 4 calc R . .
C5 C 0.5293(3) 0.4100(3) 0.1722(2) 0.0454(7) Uani 1 4 d . . .
N N 0.7145(2) 0.3868(2) 0.3789(2) 0.0426(6) Uani 1 4 d . . .
O1 O 0.4641(3) 0.3259(3) 0.0831(2) 0.0677(7) Uani 1 4 d . . .
H1 H 0.398(3) 0.349(5) 0.036(3) 0.102 Uiso 1 4 d D . .
O2 O 0.4929(2) 0.5306(2) 0.1832(2) 0.0630(7) Uani 1 4 d . . .
Cl Cl 0.12911(7) 0.08913(8) 0.73853(6) 0.0482(3) Uani 1 4 d D . .
O3A O 0.0597(10) 0.0752(9) 0.6185(2) 0.109(4) Uani 0.521(13) 4 d PD . .
O4A O 0.1964(11) -0.0400(5) 0.7846(7) 0.123(4) Uani 0.521(13) 4 d PDU . .
O5A O 0.2322(9) 0.1976(8) 0.7617(9) 0.116(3) Uani 0.521(13) 4 d PDU . .
O6A O 0.0287(8) 0.1237(12) 0.7896(8) 0.138(4) Uani 0.521(13) 4 d PDU . .
O3B O 0.0970(13) 0.0687(11) 0.6196(2) 0.127(5) Uani 0.479(13) 4 d PD . .
O4B O 0.1151(14) -0.0406(7) 0.7899(8) 0.157(5) Uani 0.479(13) 4 d PDU . .
O5B O 0.2699(5) 0.1393(12) 0.7895(10) 0.127(4) Uani 0.479(13) 4 d PDU . .
O6B O 0.0343(9) 0.1896(11) 0.7552(10) 0.125(4) Uani 0.479(13) 4 d PDU . .
O7 O 0.2281(3) 0.4263(3) -0.0731(3) 0.0822(8) Uani 1 4 d D . .
H7A H 0.199(4) 0.360(4) -0.121(3) 0.123 Uiso 1 4 d D . .
H7B H 0.167(3) 0.404(6) -0.044(3) 0.123 Uiso 1 4 d D . .

loop_
_atom_site_aniso_label
_atom_site_aniso_U_11
_atom_site_aniso_U_22
_atom_site_aniso_U_33
_atom_site_aniso_U_23
_atom_site_aniso_U_13
_atom_site_aniso_U_12
C1 0.063(2) 0.062(2) 0.062(2) 0.0111(18) 0.0082(17) 0.0153(18)
C2 0.057(2) 0.0461(18) 0.079(2) -0.0042(17) 0.0114(17) -0.0108(16)
C3 0.0511(19) 0.109(3) 0.056(2) 0.000(2) 0.0263(16) 0.000(2)
C4 0.0534(18) 0.0401(16) 0.0476(17) -0.0028(13) 0.0152(14) 0.0039(13)
C5 0.0468(16) 0.0459(17) 0.0447(17) 0.0017(14) 0.0177(13) 0.0002(15)
N 0.0403(12) 0.0410(13) 0.0459(13) 0.0003(10) 0.0147(10) 0.0003(10)
O1 0.0703(16) 0.0659(16) 0.0517(14) -0.0127(12) 0.0031(11) 0.0111(13)
O2 0.0634(14) 0.0477(14) 0.0686(15) -0.0015(11) 0.0125(12) 0.0124(11)
Cl 0.0463(4) 0.0494(4) 0.0463(4) 0.0001(4) 0.0134(3) 0.0028(4)
O3A 0.064(4) 0.189(11) 0.049(5) 0.001(5) -0.009(3) 0.021(5)
O4A 0.220(10) 0.051(3) 0.110(6) 0.027(4) 0.073(6) 0.048(4)
O5A 0.127(6) 0.068(4) 0.158(8) -0.016(5) 0.058(6) -0.045(5)
O6A 0.083(5) 0.235(11) 0.130(7) -0.033(7) 0.079(5) 0.006(6)
O3B 0.132(9) 0.206(13) 0.046(5) -0.008(6) 0.037(5) 0.070(8)
O4B 0.241(12) 0.102(6) 0.137(8) 0.049(6) 0.079(9) -0.024(6)
O5B 0.030(3) 0.165(8) 0.153(8) -0.002(7) -0.008(4) -0.010(4)
O6B 0.098(6) 0.135(7) 0.140(8) -0.053(6) 0.042(5) 0.034(5)
O7 0.0669(17) 0.0806(19) 0.0792(19) -0.0131(15) 0.0015(14) 0.0038(15)

loop_
_geom_bond_atom_site_label_1
_geom_bond_atom_site_label_2
_geom_bond_distance
_geom_bond_site_symmetry_2
_geom_bond_publ_flag
C1 N 1.502(4) . ?
C1 H1A 0.9600 . ?
C1 H1B 0.9600 . ?
C1 H1C 0.9600 . ?
C2 N 1.489(4) . ?
C2 H2A 0.9600 . ?
C2 H2B 0.9600 . ?
C2 H2C 0.9600 . ?
C3 N 1.493(4) . ?
C3 H3A 0.9600 . ?
C3 H3B 0.9600 . ?
C3 H3C 0.9600 . ?
C4 N 1.491(4) . ?
C4 C5 1.510(4) . ?
C4 H4A 0.9700 . ?
C4 H4B 0.9700 . ?
C5 O2 1.194(4) . ?
C5 O1 1.304(4) . ?
O1 H1 0.73(3) . ?
Cl O6A 1.383(2) . ?
Cl O4B 1.383(2) . ?
Cl O3A 1.383(2) . ?
Cl O5B 1.383(2) . ?
Cl O3B 1.384(2) . ?
Cl O4A 1.384(2) . ?
Cl O5A 1.384(2) . ?
Cl O6B 1.384(2) . ?
O7 H7A 0.830(19) . ?
O7 H7B 0.830(19) . ?
